data_1518688
loop_
_publ_author_name
'Gustavo Portalone'
'Luigi Bencivenni'
'Marcello Colapietro'
'Andrea Pieretti'
'Fabio Ramondo'

_publ_section_title
;
 The effect of hydrogen bonding on the structures of uracil and some
 methyl derivatives studied by experiment and theory
;
_journal_name_full 'Acta Chemica Scandinavica'
_journal_page_first 57
_journal_page_last 68
_journal_volume 53
_journal_year 1999
_chemical_formula_sum 'C5 H6 N2 O2'
_chemical_formula_weight 126.115
_chemical_name_common thymine
_space_group_IT_number 14
_symmetry_cell_setting monoclinic
_symmetry_Int_Tables_number 14
_symmetry_space_group_name_Hall '-P 2ybc'
_symmetry_space_group_name_H-M 'P 1 21/c 1'
_cell_angle_alpha 90
_cell_angle_beta 104.92(5)
_cell_angle_gamma 90
_cell_formula_units_Z 4
_cell_length_a 12.889(7)
_cell_length_b 6.852(3)
_cell_length_c 6.784(3)
_cell_volume 578.9(5)
_diffrn_ambient_temperature 298
_diffrn_radiation_probe x-ray
_diffrn_radiation_type MoK\a
_diffrn_radiation_wavelength 0.71069
_exptl_absorpt_coefficient_mu 0.114
_exptl_crystal_density_diffrn 1.447
_exptl_crystal_F_000 264
_refine_ls_number_parameters 100
_refine_ls_number_reflns 604
_refine_ls_R_factor_gt 0.0458
_refine_ls_wR_factor_gt 0.0637
_cod_data_source_file Acta-Chem-Scand-1999-53-57-68.cif
_cod_data_source_block thymine
_cod_original_sg_symbol_H-M 'P 21/c'
_cod_database_code 1518688

loop_
_symmetry_equiv_pos_site_id
_symmetry_equiv_pos_as_xyz
1 x,y,z
2 -x,1/2+y,1/2-z
3 -x,-y,-z
4 x,1/2-y,1/2+z

loop_
_atom_site_label
_atom_site_type_symbol
_atom_site_thermal_displace_type
_atom_site_fract_x
_atom_site_fract_y
_atom_site_fract_z
_atom_site_occupancy
_atom_site_U_iso_or_equiv
O1 O Uiso 0.4878(2) -0.0076(3) 0.2430(4) 1.000 0.0564(9)
O2 O Uiso 0.7810(2) -0.3511(3) 0.5833(4) 1.000 0.0624(10)
N1 N Uiso 0.6387(3) 0.1603(3) 0.4037(4) 1.000 0.0493(11)
N3 N Uiso 0.6361(3) -0.1750(3) 0.4166(4) 1.000 0.0461(10)
C2 C Uiso 0.5824(3) -0.0071(4) 0.3481(5) 1.000 0.0450(11)
C4 C Uiso 0.7425(3) -0.1895(4) 0.5342(6) 1.000 0.0476(13)
C5 C Uiso 0.7971(3) -0.0042(4) 0.5895(5) 1.000 0.0491(12)
C6 C Uiso 0.7436(3) 0.1610(4) 0.5225(6) 1.000 0.0493(13)
C7 C Uiso 0.9110(4) -0.0073(6) 0.7179(8) 1.000 0.0714(18)

loop_
_atom_type_symbol
_atom_type_description
_atom_type_scat_dispersion_real
_atom_type_scat_dispersion_imag
_atom_type_scat_source
C C 0.0033 0.0016 ' International Tables Vol C Tables 4.2.6.8 and 6.1.1.4'
N N 0.0061 0.0033 ' International Tables Vol C Tables 4.2.6.8 and 6.1.1.4'
O O 0.0106 0.0060 ' International Tables Vol C Tables 4.2.6.8 and 6.1.1.4'

loop_
_geom_angle_atom_site_label_1
_geom_angle_atom_site_label_2
_geom_angle_atom_site_label_3
_geom_angle
_geom_angle_publ_flag
C2 N1 C6 122.5(3) yes
C2 N3 C4 126.3(3) yes
O1 C2 N1 122.4(3) yes
O1 C2 N3 122.0(3) yes
N1 C2 N3 115.5(3) yes
O2 C4 N3 119.2(3) yes
O2 C4 C5 125.8(4) yes
N3 C4 C5 115.0(3) yes
C4 C5 C6 118.5(3) no
C4 C5 C7 118.3(3) no
C6 C5 C7 123.3(3) no
N1 C6 C5 122.3(3) yes

loop_
_geom_bond_atom_site_label_1
_geom_bond_atom_site_label_2
_geom_bond_distance
_geom_bond_publ_flag
O1 C2 1.244(5) yes
O2 C4 1.224(4) yes
N1 C2 1.358(4) yes
N1 C6 1.384(5) yes
N3 C2 1.361(4) yes
N3 C4 1.401(5) yes
C4 C5 1.453(4) no
C5 C6 1.342(4) no
C5 C7 1.502(7) no

loop_
_geom_torsion_atom_site_label_1
_geom_torsion_atom_site_label_2
_geom_torsion_atom_site_label_3
_geom_torsion_atom_site_label_4
_geom_torsion
_geom_torsion_publ_flag
C6 N1 C2 O1 179.3(3) no
C6 N1 C2 N3 -0.2(5) no
C2 N1 C6 C5 0.5(6) no
C4 N3 C2 O1 179.5(3) no
C4 N3 C2 N1 -1.0(5) no
C2 N3 C4 O2 -179.2(4) no
C2 N3 C4 C5 1.7(5) no
O2 C4 C5 C6 179.7(4) no
O2 C4 C5 C7 0.1(6) no
N3 C4 C5 C6 -1.2(5) no
N3 C4 C5 C7 179.2(4) no
C4 C5 C6 N1 0.2(6) no
C7 C5 C6 N1 179.8(4) no
